data_7001607
loop_
_publ_author_name
'Zhang, Mei-Li'
'Li, Dong-Sheng'
'Wang, Ji-Jiang'
'Fu, Feng'
'Du, Miao'
'Zou, Kun'
'Gao, Xiao-Ming'

_publ_section_title
;
 Structural diversity and properties of ZnII and CdII complexes with a
 flexible dicarboxylate building block 1,3-phenylenediacetate and
 various heterocyclic co-ligands
;
_journal_issue 27
_journal_name_full 'Dalton Transactions'
_journal_page_first 5355
_journal_page_last 5364
_journal_paper_doi 10.1039/b901418g
_journal_year 2009
_chemical_formula_sum 'C46 H44 N4 O8 Zn2'
_chemical_formula_weight 911.59
_chemical_name_systematic
;
?
;
_space_group_IT_number 14
_symmetry_cell_setting monoclinic
_symmetry_space_group_name_Hall '-P 2yn'
_symmetry_space_group_name_H-M 'P 1 21/n 1'
_atom_sites_solution_hydrogens geom
_atom_sites_solution_primary direct
_atom_sites_solution_secondary difmap
_audit_creation_method SHELXL-97
_cell_angle_alpha 90.00
_cell_angle_beta 98.2580(10)
_cell_angle_gamma 90.00
_cell_formula_units_Z 2
_cell_length_a 8.5342(9)
_cell_length_b 23.754(3)
_cell_length_c 10.6278(12)
_cell_measurement_temperature 293(2)
_cell_measurement_theta_max 25.50
_cell_measurement_theta_min 2.59
_cell_volume 2132.1(4)
_computing_structure_refinement 'SHELXL-97 (Sheldrick, 1997)'
_computing_structure_solution 'SHELXS-97 (Sheldrick, 1990)'
_diffrn_ambient_temperature 293(2)
_diffrn_measured_fraction_theta_full 0.999
_diffrn_measured_fraction_theta_max 0.999
_diffrn_radiation_monochromator graphite
_diffrn_radiation_source 'fine-focus sealed tube'
_diffrn_radiation_type MoK\a
_diffrn_radiation_wavelength 0.71073
_diffrn_reflns_av_R_equivalents 0.0239
_diffrn_reflns_av_sigmaI/netI 0.0216
_diffrn_reflns_limit_h_max 10
_diffrn_reflns_limit_h_min -10
_diffrn_reflns_limit_k_max 28
_diffrn_reflns_limit_k_min -27
_diffrn_reflns_limit_l_max 12
_diffrn_reflns_limit_l_min -12
_diffrn_reflns_number 15952
_diffrn_reflns_theta_full 25.50
_diffrn_reflns_theta_max 25.50
_diffrn_reflns_theta_min 2.56
_exptl_absorpt_coefficient_mu 1.183
_exptl_absorpt_correction_T_max 0.921
_exptl_absorpt_correction_T_min 0.566
_exptl_absorpt_correction_type multi-scan
_exptl_crystal_density_diffrn 1.420
_exptl_crystal_density_method 'not measured'
_exptl_crystal_F_000 944
_exptl_crystal_size_max 0.49
_exptl_crystal_size_mid 0.44
_exptl_crystal_size_min 0.07
_refine_diff_density_max 0.256
_refine_diff_density_min -0.201
_refine_diff_density_rms 0.043
_refine_ls_extinction_method none
_refine_ls_goodness_of_fit_ref 1.047
_refine_ls_hydrogen_treatment constr
_refine_ls_matrix_type full
_refine_ls_number_parameters 271
_refine_ls_number_reflns 3973
_refine_ls_number_restraints 0
_refine_ls_restrained_S_all 1.047
_refine_ls_R_factor_all 0.0377
_refine_ls_R_factor_gt 0.0271
_refine_ls_shift/su_max 0.002
_refine_ls_shift/su_mean 0.000
_refine_ls_structure_factor_coef Fsqd
_refine_ls_weighting_details 'calc w=1/[\s^2^(Fo^2^)+(0.0297P)^2^+1.0068P] where P=(Fo^2^+2Fc^2^)/3'
_refine_ls_weighting_scheme calc
_refine_ls_wR_factor_gt 0.0644
_refine_ls_wR_factor_ref 0.0707
_reflns_number_gt 3295
_reflns_number_total 3973
_reflns_threshold_expression >2sigma(I)
_cod_data_source_file b901418g.txt
_cod_data_source_block c
_cod_depositor_comments
;
The following automatic conversions were performed:
'_symmetry_cell_setting' value 'Monoclinic' changed to 'monoclinic'
according to '/home/saulius/struct/CIF-dictionaries/cif_core.dic'
dictionary named 'cif_core.dic' version 2.4.1 from
2010-06-29.

'_exptl_absorpt_correction_type' value 'Multi-scan' changed
to 'multi-scan' according to
'/home/saulius/struct/CIF-dictionaries/cif_core.dic' dictionary named
'cif_core.dic' version 2.4.1 from 2010-06-29.

Automatic conversion script
Id: cif_fix_enum 1527 2010-12-29 10:47:43Z saulius 
;
_cod_original_cell_volume 2132.2(4)
_cod_original_sg_symbol_H-M P21/n
_cod_database_code 7001607

loop_
_symmetry_equiv_pos_as_xyz
'x, y, z'
'-x+1/2, y+1/2, -z+1/2'
'-x, -y, -z'
'x-1/2, -y-1/2, z-1/2'

loop_
_atom_site_label
_atom_site_type_symbol
_atom_site_fract_x
_atom_site_fract_y
_atom_site_fract_z
_atom_site_U_iso_or_equiv
_atom_site_adp_type
_atom_site_occupancy
_atom_site_symmetry_multiplicity
_atom_site_calc_flag
_atom_site_refinement_flags
_atom_site_disorder_assembly
_atom_site_disorder_group
Zn1 Zn 0.69284(3) 0.879871(9) 0.38391(2) 0.03317(9) Uani 1 1 d . . .
O1 O 0.81999(18) 0.94018(6) 0.32206(15) 0.0469(4) Uani 1 1 d . . .
O2 O 0.68349(19) 0.99645(6) 0.43185(17) 0.0534(4) Uani 1 1 d . . .
O3 O 0.8546(2) 1.25059(7) 0.10213(17) 0.0593(5) Uani 1 1 d . . .
O4 O 0.69955(18) 1.31457(6) 0.17211(14) 0.0449(4) Uani 1 1 d . . .
N1 N 0.70386(19) 0.87444(6) 0.57580(15) 0.0329(4) Uani 1 1 d . . .
N2 N 1.4710(2) 0.88614(7) 1.28408(16) 0.0387(4) Uani 1 1 d . . .
C1 C 0.8377(2) 1.09430(8) 0.3611(2) 0.0394(5) Uani 1 1 d . . .
C2 C 0.7615(2) 1.12896(8) 0.2658(2) 0.0384(5) Uani 1 1 d . . .
H2 H 0.7474 1.1164 0.1821 0.046 Uiso 1 1 calc R . .
C3 C 0.7062(2) 1.18188(8) 0.2928(2) 0.0416(5) Uani 1 1 d . . .
C4 C 0.7291(3) 1.19997(10) 0.4179(3) 0.0571(7) Uani 1 1 d . . .
H4 H 0.6917 1.2351 0.4381 0.068 Uiso 1 1 calc R . .
C5 C 0.8069(3) 1.16646(11) 0.5131(3) 0.0596(7) Uani 1 1 d . . .
H5 H 0.8229 1.1794 0.5966 0.072 Uiso 1 1 calc R . .
C6 C 0.8610(3) 1.11397(10) 0.4848(2) 0.0513(6) Uani 1 1 d . . .
H6 H 0.9135 1.0916 0.5494 0.062 Uiso 1 1 calc R . .
C7 C 0.8927(3) 1.03643(8) 0.3305(3) 0.0501(6) Uani 1 1 d . . .
H7A H 0.9989 1.0308 0.3751 0.060 Uiso 1 1 calc R . .
H7B H 0.8984 1.0345 0.2401 0.060 Uiso 1 1 calc R . .
C8 C 0.7875(2) 0.98848(8) 0.3652(2) 0.0390(5) Uani 1 1 d . . .
C9 C 0.6255(3) 1.21940(9) 0.1879(3) 0.0548(7) Uani 1 1 d . . .
H9A H 0.5351 1.2376 0.2163 0.066 Uiso 1 1 calc R . .
H9B H 0.5870 1.1966 0.1142 0.066 Uiso 1 1 calc R . .
C10 C 0.7383(3) 1.26408(8) 0.1503(2) 0.0376(5) Uani 1 1 d . . .
C11 C 0.6186(2) 0.90796(9) 0.6409(2) 0.0392(5) Uani 1 1 d . . .
H11 H 0.5480 0.9333 0.5965 0.047 Uiso 1 1 calc R . .
C12 C 0.6317(2) 0.90626(9) 0.7714(2) 0.0399(5) Uani 1 1 d . . .
H12 H 0.5709 0.9305 0.8132 0.048 Uiso 1 1 calc R . .
C13 C 0.7339(2) 0.86899(9) 0.84123(19) 0.0360(5) Uani 1 1 d . . .
C14 C 0.8209(3) 0.83428(9) 0.7729(2) 0.0434(5) Uani 1 1 d . . .
H14 H 0.8914 0.8084 0.8151 0.052 Uiso 1 1 calc R . .
C15 C 0.8031(2) 0.83807(9) 0.6425(2) 0.0402(5) Uani 1 1 d . . .
H15 H 0.8627 0.8143 0.5986 0.048 Uiso 1 1 calc R . .
C16 C 0.7457(3) 0.86559(11) 0.9847(2) 0.0488(6) Uani 1 1 d . . .
H16A H 0.6788 0.8350 1.0057 0.059 Uiso 1 1 calc R . .
H16B H 0.7037 0.9002 1.0151 0.059 Uiso 1 1 calc R . .
C17 C 0.9125(3) 0.85650(11) 1.0567(2) 0.0465(5) Uani 1 1 d . . .
H17A H 0.9054 0.8502 1.1459 0.056 Uiso 1 1 calc R . .
H17B H 0.9576 0.8230 1.0241 0.056 Uiso 1 1 calc R . .
C18 C 1.0215(3) 0.90587(10) 1.0449(2) 0.0489(6) Uani 1 1 d . . .
H18A H 1.0379 0.9097 0.9569 0.059 Uiso 1 1 calc R . .
H18B H 0.9715 0.9401 1.0691 0.059 Uiso 1 1 calc R . .
C19 C 1.4127(3) 0.84563(10) 1.2032(2) 0.0485(6) Uani 1 1 d . . .
H19 H 1.4710 0.8127 1.1997 0.058 Uiso 1 1 calc R . .
C20 C 1.2701(3) 0.85057(10) 1.1249(2) 0.0530(6) Uani 1 1 d . . .
H20 H 1.2343 0.8213 1.0701 0.064 Uiso 1 1 calc R . .
C21 C 1.1798(3) 0.89894(9) 1.1273(2) 0.0423(5) Uani 1 1 d . . .
C22 C 1.2399(3) 0.93994(10) 1.2129(2) 0.0505(6) Uani 1 1 d . . .
H22 H 1.1829 0.9729 1.2195 0.061 Uiso 1 1 calc R . .
C23 C 1.3828(3) 0.93241(10) 1.2883(2) 0.0499(6) Uani 1 1 d . . .
H23 H 1.4201 0.9608 1.3450 0.060 Uiso 1 1 calc R . .

loop_
_atom_site_aniso_label
_atom_site_aniso_U_11
_atom_site_aniso_U_22
_atom_site_aniso_U_33
_atom_site_aniso_U_23
_atom_site_aniso_U_13
_atom_site_aniso_U_12
Zn1 0.03818(14) 0.02826(13) 0.03195(13) -0.00227(9) 0.00124(9) 0.00052(10)
O1 0.0548(9) 0.0271(8) 0.0596(10) 0.0035(7) 0.0109(8) 0.0038(7)
O2 0.0538(10) 0.0372(9) 0.0737(11) 0.0005(8) 0.0243(9) -0.0055(7)
O3 0.0584(11) 0.0413(9) 0.0803(13) -0.0035(8) 0.0172(10) 0.0063(8)
O4 0.0612(10) 0.0240(7) 0.0528(9) 0.0017(6) 0.0191(8) -0.0011(7)
N1 0.0346(9) 0.0304(9) 0.0329(9) -0.0023(7) 0.0020(7) -0.0010(7)
N2 0.0379(9) 0.0386(10) 0.0376(9) -0.0057(8) -0.0015(8) -0.0005(8)
C1 0.0370(11) 0.0242(10) 0.0585(14) 0.0090(9) 0.0122(10) -0.0025(9)
C2 0.0408(11) 0.0264(10) 0.0485(13) 0.0037(9) 0.0080(10) -0.0063(8)
C3 0.0384(11) 0.0217(10) 0.0637(15) 0.0076(9) 0.0041(10) -0.0043(8)
C4 0.0690(17) 0.0276(12) 0.0760(18) -0.0070(12) 0.0154(14) 0.0015(11)
C5 0.0759(18) 0.0509(15) 0.0519(15) -0.0061(12) 0.0084(13) -0.0065(13)
C6 0.0521(14) 0.0470(14) 0.0537(15) 0.0170(11) 0.0036(11) -0.0031(11)
C7 0.0499(14) 0.0289(11) 0.0755(17) 0.0118(11) 0.0222(12) 0.0051(10)
C8 0.0395(12) 0.0278(11) 0.0478(13) 0.0083(9) 0.0003(10) 0.0049(9)
C9 0.0403(12) 0.0309(12) 0.0887(19) 0.0164(12) -0.0060(12) -0.0044(10)
C10 0.0422(12) 0.0282(11) 0.0397(12) 0.0050(9) -0.0032(10) -0.0008(9)
C11 0.0398(12) 0.0366(11) 0.0402(12) 0.0012(9) 0.0020(9) 0.0075(9)
C12 0.0375(11) 0.0442(12) 0.0393(12) -0.0061(9) 0.0095(9) 0.0022(9)
C13 0.0286(10) 0.0459(12) 0.0326(10) 0.0005(9) 0.0010(8) -0.0083(9)
C14 0.0414(12) 0.0479(13) 0.0389(12) 0.0040(10) -0.0011(10) 0.0087(10)
C15 0.0424(12) 0.0383(11) 0.0392(12) -0.0035(9) 0.0037(10) 0.0076(9)
C16 0.0368(12) 0.0729(16) 0.0366(12) 0.0016(11) 0.0052(9) -0.0076(11)
C17 0.0462(13) 0.0630(15) 0.0296(11) 0.0067(10) 0.0023(9) -0.0088(11)
C18 0.0483(13) 0.0471(13) 0.0475(13) 0.0028(11) -0.0065(11) -0.0007(11)
C19 0.0487(13) 0.0418(13) 0.0515(14) -0.0139(11) -0.0043(11) 0.0054(10)
C20 0.0525(14) 0.0478(14) 0.0535(14) -0.0185(11) -0.0101(12) 0.0015(11)
C21 0.0408(12) 0.0440(12) 0.0405(12) 0.0009(10) 0.0001(9) -0.0033(10)
C22 0.0451(13) 0.0421(13) 0.0607(15) -0.0084(11) -0.0051(11) 0.0059(10)
C23 0.0490(13) 0.0421(13) 0.0543(14) -0.0152(11) -0.0073(11) 0.0018(11)

loop_
_atom_type_symbol
_atom_type_description
_atom_type_scat_dispersion_real
_atom_type_scat_dispersion_imag
_atom_type_scat_source
C C 0.0033 0.0016 'International Tables Vol C Tables 4.2.6.8 and 6.1.1.4'
H H 0.0000 0.0000 'International Tables Vol C Tables 4.2.6.8 and 6.1.1.4'
N N 0.0061 0.0033 'International Tables Vol C Tables 4.2.6.8 and 6.1.1.4'
O O 0.0106 0.0060 'International Tables Vol C Tables 4.2.6.8 and 6.1.1.4'
Zn Zn 0.2839 1.4301 'International Tables Vol C Tables 4.2.6.8 and 6.1.1.4'

loop_
_geom_angle_atom_site_label_1
_geom_angle_atom_site_label_2
_geom_angle_atom_site_label_3
_geom_angle
_geom_angle_site_symmetry_1
_geom_angle_site_symmetry_3
_geom_angle_publ_flag
O4 Zn1 O1 99.89(6) 2_645 . ?
O4 Zn1 N1 107.56(6) 2_645 . ?
O1 Zn1 N1 115.69(6) . . ?
O4 Zn1 N2 110.12(7) 2_645 1_454 ?
O1 Zn1 N2 106.78(7) . 1_454 ?
N1 Zn1 N2 115.64(7) . 1_454 ?
C8 O1 Zn1 112.02(14) . . ?
C10 O4 Zn1 123.37(14) . 2_655 ?
C11 N1 C15 117.38(17) . . ?
C11 N1 Zn1 122.11(14) . . ?
C15 N1 Zn1 120.47(14) . . ?
C23 N2 C19 116.99(18) . . ?
C23 N2 Zn1 121.87(14) . 1_656 ?
C19 N2 Zn1 120.91(15) . 1_656 ?
C6 C1 C2 118.7(2) . . ?
C6 C1 C7 120.5(2) . . ?
C2 C1 C7 120.7(2) . . ?
C3 C2 C1 121.5(2) . . ?
C3 C2 H2 119.2 . . ?
C1 C2 H2 119.2 . . ?
C4 C3 C2 118.3(2) . . ?
C4 C3 C9 120.8(2) . . ?
C2 C3 C9 120.9(2) . . ?
C5 C4 C3 120.8(2) . . ?
C5 C4 H4 119.6 . . ?
C3 C4 H4 119.6 . . ?
C6 C5 C4 120.2(2) . . ?
C6 C5 H5 119.9 . . ?
C4 C5 H5 119.9 . . ?
C5 C6 C1 120.4(2) . . ?
C5 C6 H6 119.8 . . ?
C1 C6 H6 119.8 . . ?
C1 C7 C8 114.64(18) . . ?
C1 C7 H7A 108.6 . . ?
C8 C7 H7A 108.6 . . ?
C1 C7 H7B 108.6 . . ?
C8 C7 H7B 108.6 . . ?
H7A C7 H7B 107.6 . . ?
O2 C8 O1 123.80(19) . . ?
O2 C8 C7 121.55(19) . . ?
O1 C8 C7 114.62(19) . . ?
C3 C9 C10 111.44(18) . . ?
C3 C9 H9A 109.3 . . ?
C10 C9 H9A 109.3 . . ?
C3 C9 H9B 109.3 . . ?
C10 C9 H9B 109.3 . . ?
H9A C9 H9B 108.0 . . ?
O3 C10 O4 124.8(2) . . ?
O3 C10 C9 120.56(19) . . ?
O4 C10 C9 114.7(2) . . ?
N1 C11 C12 122.18(19) . . ?
N1 C11 H11 118.9 . . ?
C12 C11 H11 118.9 . . ?
C11 C12 C13 120.94(19) . . ?
C11 C12 H12 119.5 . . ?
C13 C12 H12 119.5 . . ?
C12 C13 C14 116.41(19) . . ?
C12 C13 C16 121.34(19) . . ?
C14 C13 C16 122.23(19) . . ?
C15 C14 C13 120.0(2) . . ?
C15 C14 H14 120.0 . . ?
C13 C14 H14 120.0 . . ?
N1 C15 C14 123.1(2) . . ?
N1 C15 H15 118.5 . . ?
C14 C15 H15 118.5 . . ?
C13 C16 C17 115.63(18) . . ?
C13 C16 H16A 108.4 . . ?
C17 C16 H16A 108.4 . . ?
C13 C16 H16B 108.4 . . ?
C17 C16 H16B 108.4 . . ?
H16A C16 H16B 107.4 . . ?
C18 C17 C16 112.81(19) . . ?
C18 C17 H17A 109.0 . . ?
C16 C17 H17A 109.0 . . ?
C18 C17 H17B 109.0 . . ?
C16 C17 H17B 109.0 . . ?
H17A C17 H17B 107.8 . . ?
C21 C18 C17 112.14(19) . . ?
C21 C18 H18A 109.2 . . ?
C17 C18 H18A 109.2 . . ?
C21 C18 H18B 109.2 . . ?
C17 C18 H18B 109.2 . . ?
H18A C18 H18B 107.9 . . ?
N2 C19 C20 122.8(2) . . ?
N2 C19 H19 118.6 . . ?
C20 C19 H19 118.6 . . ?
C19 C20 C21 120.4(2) . . ?
C19 C20 H20 119.8 . . ?
C21 C20 H20 119.8 . . ?
C22 C21 C20 116.2(2) . . ?
C22 C21 C18 121.5(2) . . ?
C20 C21 C18 122.2(2) . . ?
C23 C22 C21 120.5(2) . . ?
C23 C22 H22 119.7 . . ?
C21 C22 H22 119.7 . . ?
N2 C23 C22 123.1(2) . . ?
N2 C23 H23 118.5 . . ?
C22 C23 H23 118.5 . . ?

loop_
_geom_bond_atom_site_label_1
_geom_bond_atom_site_label_2
_geom_bond_distance
_geom_bond_site_symmetry_2
_geom_bond_publ_flag
Zn1 O4 1.9394(14) 2_645 ?
Zn1 O1 1.9665(15) . ?
Zn1 N1 2.0321(16) . ?
Zn1 N2 2.0382(17) 1_454 ?
O1 C8 1.280(2) . ?
O2 C8 1.227(3) . ?
O3 C10 1.222(3) . ?
O4 C10 1.274(2) . ?
O4 Zn1 1.9394(14) 2_655 ?
N1 C11 1.337(3) . ?
N1 C15 1.339(3) . ?
N2 C23 1.337(3) . ?
N2 C19 1.338(3) . ?
N2 Zn1 2.0382(17) 1_656 ?
C1 C6 1.383(3) . ?
C1 C2 1.392(3) . ?
C1 C7 1.503(3) . ?
C2 C3 1.387(3) . ?
C2 H2 0.9300 . ?
C3 C4 1.384(3) . ?
C3 C9 1.514(3) . ?
C4 C5 1.380(4) . ?
C4 H4 0.9300 . ?
C5 C6 1.378(3) . ?
C5 H5 0.9300 . ?
C6 H6 0.9300 . ?
C7 C8 1.528(3) . ?
C7 H7A 0.9700 . ?
C7 H7B 0.9700 . ?
C9 C10 1.524(3) . ?
C9 H9A 0.9700 . ?
C9 H9B 0.9700 . ?
C11 C12 1.376(3) . ?
C11 H11 0.9300 . ?
C12 C13 1.382(3) . ?
C12 H12 0.9300 . ?
C13 C14 1.383(3) . ?
C13 C16 1.516(3) . ?
C14 C15 1.375(3) . ?
C14 H14 0.9300 . ?
C15 H15 0.9300 . ?
C16 C17 1.531(3) . ?
C16 H16A 0.9700 . ?
C16 H16B 0.9700 . ?
C17 C18 1.513(3) . ?
C17 H17A 0.9700 . ?
C17 H17B 0.9700 . ?
C18 C21 1.510(3) . ?
C18 H18A 0.9700 . ?
C18 H18B 0.9700 . ?
C19 C20 1.377(3) . ?
C19 H19 0.9300 . ?
C20 C21 1.386(3) . ?
C20 H20 0.9300 . ?
C21 C22 1.380(3) . ?
C22 C23 1.372(3) . ?
C22 H22 0.9300 . ?
C23 H23 0.9300 . ?

loop_
_geom_torsion_atom_site_label_1
_geom_torsion_atom_site_label_2
_geom_torsion_atom_site_label_3
_geom_torsion_atom_site_label_4
_geom_torsion
_geom_torsion_site_symmetry_1
_geom_torsion_site_symmetry_2
_geom_torsion_site_symmetry_3
_geom_torsion_site_symmetry_4
_geom_torsion_publ_flag
O4 Zn1 O1 C8 -169.70(14) 2_645 . . . ?
N1 Zn1 O1 C8 -54.64(16) . . . . ?
N2 Zn1 O1 C8 75.64(15) 1_454 . . . ?
O4 Zn1 N1 C11 -168.70(15) 2_645 . . . ?
O1 Zn1 N1 C11 80.68(17) . . . . ?
N2 Zn1 N1 C11 -45.20(17) 1_454 . . . ?
O4 Zn1 N1 C15 13.96(17) 2_645 . . . ?
O1 Zn1 N1 C15 -96.66(16) . . . . ?
N2 Zn1 N1 C15 137.46(15) 1_454 . . . ?
C6 C1 C2 C3 -1.4(3) . . . . ?
C7 C1 C2 C3 178.22(19) . . . . ?
C1 C2 C3 C4 0.3(3) . . . . ?
C1 C2 C3 C9 179.19(19) . . . . ?
C2 C3 C4 C5 0.8(4) . . . . ?
C9 C3 C4 C5 -178.0(2) . . . . ?
C3 C4 C5 C6 -0.9(4) . . . . ?
C4 C5 C6 C1 -0.1(4) . . . . ?
C2 C1 C6 C5 1.2(3) . . . . ?
C7 C1 C6 C5 -178.3(2) . . . . ?
C6 C1 C7 C8 76.7(3) . . . . ?
C2 C1 C7 C8 -102.9(2) . . . . ?
Zn1 O1 C8 O2 -3.5(3) . . . . ?
Zn1 O1 C8 C7 174.71(15) . . . . ?
C1 C7 C8 O2 -11.8(3) . . . . ?
C1 C7 C8 O1 169.9(2) . . . . ?
C4 C3 C9 C10 78.6(3) . . . . ?
C2 C3 C9 C10 -100.3(2) . . . . ?
Zn1 O4 C10 O3 6.7(3) 2_655 . . . ?
Zn1 O4 C10 C9 -172.61(14) 2_655 . . . ?
C3 C9 C10 O3 64.7(3) . . . . ?
C3 C9 C10 O4 -115.9(2) . . . . ?
C15 N1 C11 C12 0.7(3) . . . . ?
Zn1 N1 C11 C12 -176.70(16) . . . . ?
N1 C11 C12 C13 -0.6(3) . . . . ?
C11 C12 C13 C14 0.2(3) . . . . ?
C11 C12 C13 C16 -178.2(2) . . . . ?
C12 C13 C14 C15 0.1(3) . . . . ?
C16 C13 C14 C15 178.4(2) . . . . ?
C11 N1 C15 C14 -0.5(3) . . . . ?
Zn1 N1 C15 C14 177.00(17) . . . . ?
C13 C14 C15 N1 0.1(3) . . . . ?
C12 C13 C16 C17 -141.6(2) . . . . ?
C14 C13 C16 C17 40.2(3) . . . . ?
C13 C16 C17 C18 65.9(3) . . . . ?
C16 C17 C18 C21 173.99(19) . . . . ?
C23 N2 C19 C20 1.2(4) . . . . ?
Zn1 N2 C19 C20 -173.54(19) 1_656 . . . ?
N2 C19 C20 C21 0.0(4) . . . . ?
C19 C20 C21 C22 -1.2(4) . . . . ?
C19 C20 C21 C18 -178.9(2) . . . . ?
C17 C18 C21 C22 -126.5(2) . . . . ?
C17 C18 C21 C20 51.1(3) . . . . ?
C20 C21 C22 C23 1.2(4) . . . . ?
C18 C21 C22 C23 179.0(2) . . . . ?
C19 N2 C23 C22 -1.2(4) . . . . ?
Zn1 N2 C23 C22 173.48(19) 1_656 . . . ?
C21 C22 C23 N2 0.0(4) . . . . ?
